data_1554276
loop_
_publ_author_name
'Sabbasani, Venkata R.'
'Gupta, Saswata'
'Young Yun, Sang'
'Lee, Daesung'

_publ_section_title
;
 A general approach for the formation of oxygen-chelated ruthenium
 alkylidene complexes relying on the Thorpe--Ingold effect
;
_journal_issue 9
_journal_name_full 'Organic Chemistry Frontiers'
_journal_page_first 1532
_journal_paper_doi 10.1039/C8QO00160J
_journal_volume 5
_journal_year 2018
_chemical_formula_moiety 'C42 H49 Cl2 N3 O3 Ru S'
_chemical_formula_sum 'C42 H49 Cl2 N3 O3 Ru S'
_chemical_formula_weight 847.91
_space_group_crystal_system monoclinic
_space_group_IT_number 14
_space_group_name_Hall '-P 2yn'
_space_group_name_H-M_alt 'P 1 21/n 1'
_symmetry_Int_Tables_number 14
_audit_creation_date 2017-08-07
_audit_creation_method
;
Olex2 1.2
(compiled 2017.07.20 svn.r3457 for OlexSys, GUI svn.r5370)
;
_audit_update_record
;
2017-11-09 deposited with the CCDC.
2018-03-19 downloaded from the CCDC.
;
_cell_angle_alpha 90
_cell_angle_beta 107.451(2)
_cell_angle_gamma 90
_cell_formula_units_Z 4
_cell_length_a 13.3662(8)
_cell_length_b 19.3514(12)
_cell_length_c 18.2778(11)
_cell_measurement_reflns_used 9912
_cell_measurement_temperature 300(2)
_cell_measurement_theta_max 24.2015
_cell_measurement_theta_min 2.2413
_cell_volume 4510.0(5)
_computing_molecular_graphics 'Olex2 (Dolomanov et al., 2009)'
_computing_publication_material 'Olex2 (Dolomanov et al., 2009)'
_computing_structure_refinement 'olex2.refine (Bourhis et al., 2015)'
_diffrn_ambient_temperature 300.15
_diffrn_measured_fraction_theta_full 0.9989
_diffrn_measured_fraction_theta_max 0.9989
_diffrn_measurement_device_type 'Bruker SMART X2S'
_diffrn_radiation_type 'Mo K\a'
_diffrn_radiation_wavelength 0.71073
_diffrn_reflns_av_R_equivalents 0.0499
_diffrn_reflns_av_unetI/netI 0.0278
_diffrn_reflns_limit_h_max 16
_diffrn_reflns_limit_h_min -16
_diffrn_reflns_limit_k_max 24
_diffrn_reflns_limit_k_min -24
_diffrn_reflns_limit_l_max 22
_diffrn_reflns_limit_l_min -22
_diffrn_reflns_number 92652
_diffrn_reflns_theta_full 26.3700
_diffrn_reflns_theta_max 26.37
_diffrn_reflns_theta_min 2.10
_exptl_absorpt_coefficient_mu 0.550
_exptl_crystal_colour red
_exptl_crystal_density_diffrn 1.2487
_exptl_crystal_description plate
_exptl_crystal_F_000 1757.3062
_exptl_crystal_size_max 0.4
_exptl_crystal_size_mid 0.4
_exptl_crystal_size_min 0.4
_refine_diff_density_max 0.6288
_refine_diff_density_min -0.3541
_refine_diff_density_rms 0.0936
_refine_ls_d_res_high 0.8001
_refine_ls_d_res_low 9.6757
_refine_ls_goodness_of_fit_ref 1.0356
_refine_ls_hydrogen_treatment constr
_refine_ls_matrix_type full
_refine_ls_number_constraints 77
_refine_ls_number_parameters 479
_refine_ls_number_reflns 9202
_refine_ls_number_restraints 0
_refine_ls_restrained_S_all 1.0356
_refine_ls_R_factor_all 0.0556
_refine_ls_R_factor_gt 0.0425
_refine_ls_shift/su_max 0.0001
_refine_ls_shift/su_mean 0.0000
_refine_ls_structure_factor_coef Fsqd
_refine_ls_weighting_details 'w=1/[\s^2^(Fo^2^)+(0.0703P)^2^+2.5649P] where P=(Fo^2^+2Fc^2^)/3'
_refine_ls_weighting_scheme calc
_refine_ls_wR_factor_gt 0.1139
_refine_ls_wR_factor_ref 0.1226
_reflns_Friedel_coverage 0.0
_reflns_limit_h_max 11
_reflns_limit_h_min -16
_reflns_limit_k_max 24
_reflns_limit_k_min 0
_reflns_limit_l_max 22
_reflns_limit_l_min -10
_reflns_number_gt 7403
_reflns_number_total 9202
_reflns_threshold_expression I>=2u(I)
_cod_data_source_file c8qo00160j3.cif
_cod_data_source_block venkata_p21n_a
_cod_original_sg_symbol_Hall '-P 2ybc (x-z,y,z)'
_cod_database_code 1554276
_olex2_refinement_description
;
1. Fixed Uiso
 At 1.2 times of:
  All C(H) groups, All C(H,H) groups
 At 1.5 times of:
  All C(H,H,H) groups, All O(H) groups
2. Restrained distances
3. Rigid bond restraints
 All non-hydrogen atoms
 with sigma for 1-2 distances of 0.01 and sigma for 1-3 distances of 0.01
4.a Ternary CH refined with riding coordinates:
 C00Y(H00Y)
4.b Secondary CH2 refined with riding coordinates:
 C00J(H00a,H00b), C00V(H00c,H00d), C013(H01g,H01h)
4.c Aromatic/amide H refined with riding coordinates:
 C01C(H01w), C01A(H01u), C01F(H01z), C015(H015), C00K(H00K), C00N(H00N),
 C00S(H00S), C00Q(H00Q), C01B(H01v), C01G(H01), C01I(H0aa), C01D(H01x),
 C00W(H00W), C00X(H00X)
4.d Idealised Me refined as rotating group:
 C00Z(H00e,H00f,H00g), C010(H01a,H01b,H01c), C012(H01d,H01e,H01f), C014(H01i,
 H01j,H01k), C017(H01l,H01m,H01n), C018(H01o,H01p,H01q), C019(H01r,H01s,H01t),
 C01E(H01y,H,Ha), C01J(H1aa,Hb,Hc)
4.e Idealised tetrahedral OH refined as rotating group:
 O10(H10)
;
_olex2_submission_special_instructions 'No special instructions were received'

loop_
_space_group_symop_id
_space_group_symop_operation_xyz
1 x,y,z
2 -x+1/2,y+1/2,-z+1/2
3 -x,-y,-z
4 x-1/2,-y-1/2,z-1/2

loop_
_atom_site_label
_atom_site_type_symbol
_atom_site_fract_x
_atom_site_fract_y
_atom_site_fract_z
_atom_site_U_iso_or_equiv
_atom_site_adp_type
_atom_site_occupancy
_atom_site_refinement_flags_posn
_atom_site_refinement_flags_adp
Ru01 Ru 0.955294(17) 0.200876(11) 0.627961(12) 0.03245(9) Uani 1.000000 . U
Cl02 Cl 0.87006(7) 0.30220(4) 0.64650(5) 0.0492(2) Uani 1.000000 . U
Cl03 Cl 1.11947(6) 0.24633(5) 0.70922(5) 0.0528(2) Uani 1.000000 . U
S004 S 1.02844(7) 0.04720(4) 0.65158(4) 0.0490(2) Uani 1.000000 . U
O006 O 1.03967(18) 0.10947(12) 0.61017(12) 0.0483(5) Uani 1.000000 . U
N007 N 0.8565(2) 0.22291(13) 0.46887(13) 0.0400(6) Uani 1.000000 . U
N008 N 0.76302(18) 0.14154(12) 0.49712(13) 0.0377(5) Uani 1.000000 . U
O009 O 0.9812(2) -0.01230(14) 0.60964(16) 0.0740(8) Uani 1.000000 . U
N00B N 0.9606(2) 0.07440(13) 0.70780(15) 0.0454(6) Uani 1.000000 . U
O10 O 1.0330(2) 0.20886(19) 0.84912(17) 0.0811(10) Uani 1.000000 . U
C00D C 0.8441(2) 0.18406(13) 0.52694(15) 0.0310(6) Uani 1.000000 . U
C00E C 0.8725(2) 0.16402(16) 0.75585(16) 0.0393(7) Uani 1.000000 . U
C00F C 0.9371(2) 0.27313(15) 0.47604(16) 0.0382(6) Uani 1.000000 . U
C00G C 0.7103(2) 0.09673(15) 0.53600(16) 0.0385(7) Uani 1.000000 . U
C00H C 0.9219(2) 0.14260(14) 0.69717(15) 0.0353(6) Uani 1.000000 . U
C00I C 0.9104(3) 0.34282(16) 0.47400(19) 0.0449(7) Uani 1.000000 . U
C00J C 0.7084(3) 0.15709(19) 0.41555(18) 0.0522(9) Uani 1.000000 . U
C00K C 1.1154(3) 0.30286(17) 0.4892(2) 0.0502(8) Uani 1.000000 . U
C00L C 1.0386(2) 0.25171(15) 0.47917(17) 0.0414(7) Uani 1.000000 . U
C00M C 0.6453(2) 0.12470(17) 0.57509(18) 0.0466(8) Uani 1.000000 . U
C00N C 0.9890(3) 0.39120(17) 0.4815(2) 0.0541(9) Uani 1.000000 . U
C00O C 0.7150(2) 0.02553(16) 0.52378(18) 0.0455(7) Uani 1.000000 . U
C00P C 0.5934(3) 0.0083(2) 0.5981(2) 0.0581(10) Uani 1.000000 . U
C00Q C 0.5882(3) 0.0789(2) 0.6061(2) 0.0554(9) Uani 1.000000 . U
C00R C 1.0926(3) 0.37242(18) 0.4916(2) 0.0562(9) Uani 1.000000 . U
C00S C 0.6562(3) -0.01757(19) 0.5559(2) 0.0567(9) Uani 1.000000 . U
C00T C 0.9460(3) 0.02483(18) 0.7643(2) 0.0543(9) Uani 1.000000 . U
C00U C 1.1541(3) 0.02346(18) 0.70980(18) 0.0520(9) Uani 1.000000 . U
C00V C 0.7867(3) 0.20215(18) 0.39321(18) 0.0536(9) Uani 1.000000 . U
C00W C 1.0142(3) 0.0256(2) 0.8372(2) 0.0660(11) Uani 1.000000 . U
C00X C 0.7828(3) 0.1441(2) 0.7655(2) 0.0622(10) Uani 1.000000 . U
C00Y C 0.9244(3) 0.21974(19) 0.8143(2) 0.0526(8) Uani 1.000000 . U
C00Z C 0.7987(3) 0.3664(2) 0.4641(3) 0.0649(10) Uani 1.000000 . U
C010 C 0.6348(3) 0.20145(19) 0.5830(3) 0.0644(10) Uani 1.000000 . U
C011 C 0.8624(3) 0.2151(2) 0.8751(2) 0.0588(9) Uani 1.000000 . U
C012 C 0.7753(3) -0.00469(19) 0.4741(2) 0.0617(10) Uani 1.000000 . U
C013 C 0.7581(3) 0.1841(3) 0.8291(2) 0.0765(13) Uani 1.000000 . U
C014 C 1.1786(3) 0.4260(2) 0.5051(3) 0.0824(14) Uani 1.000000 . U
C015 C 1.2296(3) 0.0721(2) 0.7336(2) 0.0664(10) Uani 1.000000 . U
C016 C 1.3543(4) -0.0182(3) 0.7879(2) 0.0791(15) Uani 1.000000 . U
C017 C 1.0664(3) 0.17885(18) 0.4678(2) 0.0554(9) Uani 1.000000 . U
C018 C 0.9175(4) 0.1671(3) 0.9397(2) 0.0762(12) Uani 1.000000 . U
C019 C 0.5312(4) -0.0393(3) 0.6326(3) 0.0903(16) Uani 1.000000 . U
C01A C 1.2745(5) -0.0660(3) 0.7645(3) 0.0891(16) Uani 1.000000 . U
C01B C 0.8651(4) -0.0220(3) 0.7430(3) 0.0908(15) Uani 1.000000 . U
C01C C 1.1750(4) -0.0458(2) 0.7255(2) 0.0753(13) Uani 1.000000 . U
C01D C 1.0007(5) -0.0224(3) 0.8902(3) 0.0921(16) Uani 1.000000 . U
C01E C 0.8537(5) 0.2866(3) 0.9076(3) 0.0967(17) Uani 1.000000 . U
C01F C 1.3301(4) 0.0510(3) 0.7734(3) 0.0812(13) Uani 1.000000 . U
C01G C 0.8530(6) -0.0691(3) 0.7966(4) 0.125(2) Uani 1.000000 . U
C01I C 0.9195(6) -0.0680(3) 0.8698(4) 0.122(2) Uani 1.000000 . U
C01J C 1.4680(4) -0.0388(3) 0.8277(3) 0.117(2) Uani 1.000000 . U
H01w H 1.1217(4) -0.0784(2) 0.7095(2) 0.0904(15) Uiso 1.000000 R .
H01u H 1.2887(5) -0.1126(3) 0.7755(3) 0.1069(19) Uiso 1.000000 R .
H01z H 1.3825(4) 0.0840(3) 0.7908(3) 0.0974(16) Uiso 1.000000 R .
H015 H 1.2143(3) 0.1187(2) 0.7233(2) 0.0797(13) Uiso 1.000000 R .
H00K H 1.1841(3) 0.28971(17) 0.4945(2) 0.0603(10) Uiso 1.000000 R .
H00N H 0.9720(3) 0.43789(17) 0.4798(2) 0.0650(10) Uiso 1.000000 R .
H00S H 0.6588(3) -0.06507(19) 0.5490(2) 0.0680(11) Uiso 1.000000 R .
H00Q H 0.5451(3) 0.0967(2) 0.6331(2) 0.0665(11) Uiso 1.000000 R .
H01v H 0.8192(4) -0.0220(3) 0.6934(3) 0.1090(18) Uiso 1.000000 R .
H01 H 0.7994(6) -0.1016(3) 0.7828(4) 0.150(3) Uiso 1.000000 R .
H0aa H 0.9092(6) -0.0987(3) 0.9060(4) 0.147(3) Uiso 1.000000 R .
H01x H 1.0473(5) -0.0234(3) 0.9395(3) 0.1105(19) Uiso 1.000000 R .
H00W H 1.0685(3) 0.0577(2) 0.8510(2) 0.0792(13) Uiso 1.000000 R .
H10 H 1.0654(5) 0.222(3) 0.8201(15) 0.1217(14) Uiso 1.000000 GR .
H00a H 0.6938(3) 0.11521(19) 0.38502(18) 0.0626(10) Uiso 1.000000 R .
H00b H 0.6432(3) 0.18159(19) 0.40991(18) 0.0626(10) Uiso 1.000000 R .
H00c H 0.7530(3) 0.24186(18) 0.36352(18) 0.0643(11) Uiso 1.000000 R .
H00d H 0.8243(3) 0.17641(18) 0.36424(18) 0.0643(11) Uiso 1.000000 R .
H00X H 0.7401(3) 0.1097(2) 0.7368(2) 0.0746(12) Uiso 1.000000 R .
H00Y H 0.9131(3) 0.26521(19) 0.7896(2) 0.0631(10) Uiso 1.000000 R .
H00e H 0.7506(3) 0.3315(7) 0.4370(14) 0.0974(16) Uiso 1.000000 GR .
H00f H 0.7894(7) 0.3738(14) 0.5135(3) 0.0974(16) Uiso 1.000000 GR .
H00g H 0.7856(8) 0.4087(8) 0.4354(14) 0.0974(16) Uiso 1.000000 GR .
H01a H 0.7026(4) 0.2211(3) 0.6071(15) 0.0966(16) Uiso 1.000000 GR .
H01b H 0.606(2) 0.2216(3) 0.5331(3) 0.0966(16) Uiso 1.000000 GR .
H01c H 0.5893(19) 0.21065(19) 0.6138(14) 0.0966(16) Uiso 1.000000 GR .
H01d H 0.7304(7) -0.0080(13) 0.4222(4) 0.0925(14) Uiso 1.000000 GR .
H01e H 0.8340(13) 0.0245(8) 0.4757(12) 0.0925(14) Uiso 1.000000 GR .
H01f H 0.8001(18) -0.0499(6) 0.4925(10) 0.0925(14) Uiso 1.000000 GR .
H01g H 0.7070(3) 0.2201(3) 0.8083(2) 0.0918(15) Uiso 1.000000 R .
H01h H 0.7309(3) 0.1537(3) 0.8608(2) 0.0918(15) Uiso 1.000000 R .
H01i H 1.2457(4) 0.4038(3) 0.5235(18) 0.124(2) Uiso 1.000000 GR .
H01j H 1.1736(16) 0.4495(12) 0.4578(5) 0.124(2) Uiso 1.000000 GR .
H01k H 1.1712(16) 0.4589(10) 0.5424(15) 0.124(2) Uiso 1.000000 GR .
H01l H 1.0057(6) 0.1501(3) 0.4605(15) 0.0831(13) Uiso 1.000000 GR .
H01m H 1.0907(19) 0.1760(3) 0.4235(9) 0.0831(13) Uiso 1.000000 GR .
H01n H 1.1208(14) 0.1635(5) 0.5122(7) 0.0831(13) Uiso 1.000000 GR .
H01o H 0.918(2) 0.1212(4) 0.9200(4) 0.1142(18) Uiso 1.000000 GR .
H01p H 0.9883(8) 0.1825(10) 0.9624(12) 0.1142(18) Uiso 1.000000 GR .
H01q H 0.8811(15) 0.1671(13) 0.9777(9) 0.1142(18) Uiso 1.000000 GR .
H01r H 0.5769(7) -0.0602(15) 0.6780(13) 0.135(2) Uiso 1.000000 GR .
H01s H 0.478(2) -0.0136(4) 0.646(2) 0.135(2) Uiso 1.000000 GR .
H01t H 0.499(2) -0.0747(12) 0.5962(9) 0.135(2) Uiso 1.000000 GR .
H01y H 0.9221(6) 0.3072(9) 0.925(2) 0.145(3) Uiso 1.000000 GR .
H H 0.809(3) 0.3150(7) 0.8684(7) 0.145(3) Uiso 1.000000 GR .
Ha H 0.825(3) 0.2825(3) 0.9497(16) 0.145(3) Uiso 1.000000 GR .
H1aa H 1.4776(10) -0.046(2) 0.8813(6) 0.176(3) Uiso 1.000000 GR .
Hb H 1.4840(12) -0.0806(14) 0.8052(19) 0.176(3) Uiso 1.000000 GR .
Hc H 1.5139(5) -0.0025(11) 0.822(2) 0.176(3) Uiso 1.000000 GR .

loop_
_atom_site_aniso_label
_atom_site_aniso_U_11
_atom_site_aniso_U_22
_atom_site_aniso_U_33
_atom_site_aniso_U_12
_atom_site_aniso_U_13
_atom_site_aniso_U_23
Ru01 0.03391(14) 0.03017(13) 0.03035(13) -0.00320(9) 0.00524(9) -0.00037(9)
Cl02 0.0604(5) 0.0323(4) 0.0518(5) 0.0026(3) 0.0120(4) -0.0029(3)
Cl03 0.0397(4) 0.0601(5) 0.0511(4) -0.0128(4) 0.0023(3) -0.0066(4)
S004 0.0665(5) 0.0403(4) 0.0376(4) 0.0128(4) 0.0116(4) 0.0005(3)
O006 0.0582(14) 0.0535(13) 0.0361(11) 0.0180(11) 0.0185(10) 0.0091(10)
N007 0.0459(15) 0.0367(13) 0.0311(12) -0.0092(11) 0.0018(11) 0.0062(10)
N008 0.0362(13) 0.0393(13) 0.0331(12) -0.0096(10) 0.0035(10) 0.0048(10)
O009 0.098(2) 0.0532(16) 0.0626(16) 0.0077(14) 0.0114(15) -0.0169(13)
N00B 0.0581(17) 0.0386(14) 0.0416(14) 0.0046(12) 0.0183(13) 0.0083(11)
O10 0.0562(17) 0.130(3) 0.0554(16) -0.0330(16) 0.0136(13) -0.0279(17)
C00D 0.0335(14) 0.0279(13) 0.0305(13) 0.0010(11) 0.0077(11) 0.0002(10)
C00E 0.0381(16) 0.0449(17) 0.0337(15) -0.0016(13) 0.0088(12) 0.0008(12)
C00F 0.0445(17) 0.0341(15) 0.0339(15) -0.0062(13) 0.0084(13) 0.0047(12)
C00G 0.0335(15) 0.0415(16) 0.0362(15) -0.0066(12) 0.0038(12) 0.0039(12)
C00H 0.0345(15) 0.0331(14) 0.0317(14) -0.0038(11) -0.0003(11) -0.0019(11)
C00I 0.0499(18) 0.0370(16) 0.0502(18) -0.0006(14) 0.0188(15) 0.0066(14)
C00J 0.0472(19) 0.059(2) 0.0400(17) -0.0143(16) -0.0027(14) 0.0079(15)
C00K 0.0447(19) 0.0476(19) 0.061(2) -0.0026(15) 0.0201(16) -0.0002(15)
C00L 0.0479(18) 0.0383(16) 0.0396(16) -0.0024(14) 0.0158(14) 0.0030(13)
C00M 0.0371(16) 0.0512(19) 0.0445(17) -0.0065(14) 0.0018(13) -0.0024(14)
C00N 0.064(2) 0.0300(16) 0.075(2) -0.0021(15) 0.0307(19) 0.0009(15)
C00O 0.0445(17) 0.0418(17) 0.0439(17) -0.0079(14) 0.0036(14) 0.0049(14)
C00P 0.049(2) 0.070(3) 0.049(2) -0.0227(18) 0.0056(16) 0.0094(18)
C00Q 0.0360(17) 0.079(3) 0.0500(19) -0.0122(17) 0.0110(15) -0.0051(18)
C00R 0.059(2) 0.0434(19) 0.074(2) -0.0137(16) 0.0318(19) -0.0074(17)
C00S 0.061(2) 0.0441(19) 0.057(2) -0.0171(16) 0.0059(18) 0.0057(16)
C00T 0.070(2) 0.0433(18) 0.0482(19) 0.0062(17) 0.0153(17) 0.0140(15)
C00U 0.067(2) 0.0493(19) 0.0395(17) 0.0232(17) 0.0155(16) 0.0052(14)
C00V 0.062(2) 0.058(2) 0.0312(16) -0.0194(17) -0.0004(15) 0.0077(14)
C00W 0.077(3) 0.072(3) 0.048(2) 0.014(2) 0.0166(19) 0.0141(19)
C00X 0.048(2) 0.091(3) 0.0459(19) -0.0196(19) 0.0119(16) -0.0051(19)
C00Y 0.066(2) 0.052(2) 0.0451(18) -0.0049(17) 0.0251(17) -0.0080(15)
C00Z 0.057(2) 0.050(2) 0.088(3) 0.0107(17) 0.023(2) 0.018(2)
C010 0.053(2) 0.058(2) 0.076(3) 0.0060(17) 0.0098(19) -0.0112(19)
C011 0.071(3) 0.063(2) 0.050(2) -0.0009(19) 0.0292(19) -0.0074(17)
C012 0.070(2) 0.051(2) 0.064(2) -0.0001(18) 0.0205(19) -0.0058(18)
C013 0.060(2) 0.119(4) 0.060(2) 0.007(2) 0.032(2) -0.002(2)
C014 0.073(3) 0.059(2) 0.126(4) -0.028(2) 0.046(3) -0.019(3)
C015 0.065(2) 0.057(2) 0.070(2) 0.023(2) 0.010(2) 0.0128(19)
C016 0.094(3) 0.102(4) 0.040(2) 0.066(3) 0.018(2) 0.013(2)
C017 0.066(2) 0.0409(18) 0.066(2) 0.0075(16) 0.0298(19) 0.0026(16)
C018 0.090(3) 0.091(3) 0.052(2) -0.011(3) 0.028(2) 0.000(2)
C019 0.074(3) 0.109(4) 0.088(3) -0.033(3) 0.024(3) 0.024(3)
C01A 0.122(4) 0.070(3) 0.071(3) 0.049(3) 0.023(3) 0.012(2)
C01B 0.102(4) 0.079(3) 0.082(3) -0.025(3) 0.014(3) 0.026(3)
C01C 0.103(3) 0.053(2) 0.066(2) 0.036(2) 0.020(2) 0.0114(19)
C01D 0.122(4) 0.097(4) 0.059(3) 0.033(3) 0.029(3) 0.035(3)
C01E 0.132(5) 0.090(3) 0.083(3) 0.017(3) 0.055(3) -0.020(3)
C01F 0.066(3) 0.091(3) 0.076(3) 0.026(2) 0.006(2) 0.007(2)
C01G 0.154(6) 0.090(4) 0.127(5) -0.039(4) 0.036(5) 0.044(4)
C01I 0.171(6) 0.099(4) 0.109(5) 0.009(4) 0.060(5) 0.066(4)
C01J 0.115(4) 0.158(5) 0.067(3) 0.093(4) 0.010(3) 0.021(3)

loop_
_atom_type_symbol
_atom_type_scat_dispersion_real
_atom_type_scat_dispersion_imag
_atom_type_scat_Cromer_Mann_a1
_atom_type_scat_Cromer_Mann_a2
_atom_type_scat_Cromer_Mann_a3
_atom_type_scat_Cromer_Mann_a4
_atom_type_scat_Cromer_Mann_b1
_atom_type_scat_Cromer_Mann_b2
_atom_type_scat_Cromer_Mann_b3
_atom_type_scat_Cromer_Mann_b4
_atom_type_scat_Cromer_Mann_c
_atom_type_scat_source
_atom_type_scat_dispersion_source
Ru -1.23940 0.83517 19.26740 12.91820 4.86337 1.56756 0.80852 8.43467 24.79970 94.29280 5.37873983383 'International Tables Volume C Table 6.1.1.4 (pp. 500-502)' 'Henke, Gullikson and Davis, At. Data and Nucl. Data Tables, 1993, 54, 2'
C 0.00347 0.00161 2.31000 1.02000 1.58860 0.86500 20.84390 10.20750 0.56870 51.65120 0.215599998832 'International Tables Volume C Table 6.1.1.4 (pp. 500-502)' 'Henke, Gullikson and Davis, At. Data and Nucl. Data Tables, 1993, 54, 2'
Cl 0.14873 0.16029 11.46040 7.19640 6.25560 1.64550 0.01040 1.16620 18.51940 47.77840 -9.55739974976 'International Tables Volume C Table 6.1.1.4 (pp. 500-502)' 'Henke, Gullikson and Davis, At. Data and Nucl. Data Tables, 1993, 54, 2'
H 0.00000 0.00000 0.49300 0.32291 0.14019 0.04081 10.51090 26.12570 3.14236 57.79970 0.0030380000826 'International Tables Volume C Table 6.1.1.4 (pp. 500-502)' 'Henke, Gullikson and Davis, At. Data and Nucl. Data Tables, 1993, 54, 2'
O 0.01158 0.00611 3.04850 2.28680 1.54630 0.86700 13.27710 5.70110 0.32390 32.90890 0.250800013542 'International Tables Volume C Table 6.1.1.4 (pp. 500-502)' 'Henke, Gullikson and Davis, At. Data and Nucl. Data Tables, 1993, 54, 2'
N 0.00653 0.00323 12.21260 3.13220 2.01250 1.16630 0.00570 9.89330 28.99750 0.58260 -11.5290002823 'International Tables Volume C Table 6.1.1.4 (pp. 500-502)' 'Henke, Gullikson and Davis, At. Data and Nucl. Data Tables, 1993, 54, 2'
S 0.12424 0.12443 6.90530 5.20340 1.43790 1.58630 1.46790 22.21510 0.25360 56.17200 0.866900026798 'International Tables Volume C Table 6.1.1.4 (pp. 500-502)' 'Henke, Gullikson and Davis, At. Data and Nucl. Data Tables, 1993, 54, 2'

loop_
_geom_angle_atom_site_label_1
_geom_angle_atom_site_label_2
_geom_angle_atom_site_label_3
_geom_angle
Cl03 Ru01 Cl02 89.87(3)
O006 Ru01 Cl02 177.62(7)
O006 Ru01 Cl03 88.39(7)
C00D Ru01 Cl02 90.61(8)
C00D Ru01 Cl03 154.71(8)
C00D Ru01 O006 90.27(10)
C00H Ru01 Cl02 100.60(9)
C00H Ru01 Cl03 99.38(8)
C00H Ru01 O006 81.29(11)
C00H Ru01 C00D 105.37(11)
O009 S004 O006 119.25(16)
N00B S004 O006 102.82(13)
N00B S004 O009 110.91(17)
C00U S004 O006 107.61(16)
C00U S004 O009 107.68(17)
C00U S004 N00B 108.09(15)
S004 O006 Ru01 117.19(12)
C00F N007 C00D 125.0(2)
C00V N007 C00D 113.2(2)
C00V N007 C00F 121.3(2)
C00G N008 C00D 128.9(2)
C00J N008 C00D 112.3(2)
C00J N008 C00G 117.0(2)
C00H N00B S004 117.5(2)
C00T N00B S004 116.4(2)
C00T N00B C00H 126.1(3)
N007 C00D Ru01 113.50(19)
N008 C00D Ru01 139.0(2)
N008 C00D N007 107.3(2)
C00X C00E C00H 129.5(3)
C00Y C00E C00H 119.8(3)
C00Y C00E C00X 110.6(3)
C00I C00F N007 118.5(3)
C00L C00F N007 119.8(3)
C00L C00F C00I 121.6(3)
C00M C00G N008 119.7(3)
C00O C00G N008 117.6(3)
C00O C00G C00M 122.0(3)
N00B C00H Ru01 120.8(2)
C00E C00H Ru01 125.3(2)
C00E C00H N00B 112.9(2)
C00N C00I C00F 118.1(3)
C00Z C00I C00F 121.9(3)
C00Z C00I C00N 119.9(3)
C00V C00J N008 102.5(2)
C00R C00K C00L 122.2(3)
C00K C00L C00F 117.3(3)
C017 C00L C00F 123.6(3)
C017 C00L C00K 119.0(3)
C00Q C00M C00G 117.6(3)
C010 C00M C00G 121.7(3)
C010 C00M C00Q 120.7(3)
C00R C00N C00I 122.2(3)
C00S C00O C00G 117.6(3)
C012 C00O C00G 122.5(3)
C012 C00O C00S 119.7(3)
C00S C00P C00Q 118.3(3)
C019 C00P C00Q 120.8(4)
C019 C00P C00S 120.9(4)
C00P C00Q C00M 122.3(3)
C00N C00R C00K 118.1(3)
C014 C00R C00K 120.5(3)
C014 C00R C00N 121.4(3)
C00P C00S C00O 122.0(3)
C00W C00T N00B 119.2(3)
C01B C00T N00B 119.4(3)
C01B C00T C00W 121.4(4)
C015 C00U S004 119.8(3)
C01C C00U S004 118.4(3)
C01C C00U C015 121.6(4)
C00J C00V N007 101.5(2)
C01D C00W C00T 118.8(5)
C013 C00X C00E 111.7(3)
C00E C00Y O10 113.4(3)
C011 C00Y O10 111.1(3)
C011 C00Y C00E 103.2(3)
C013 C011 C00Y 102.8(3)
C018 C011 C00Y 110.5(3)
C018 C011 C013 109.9(4)
C01E C011 C00Y 110.0(3)
C01E C011 C013 114.2(4)
C01E C011 C018 109.2(4)
C011 C013 C00X 104.5(3)
C01F C015 C00U 118.4(4)
C01F C016 C01A 118.4(4)
C01J C016 C01A 122.6(5)
C01J C016 C01F 119.0(6)
C01C C01A C016 120.7(4)
C01G C01B C00T 118.9(5)
C01A C01C C00U 119.5(5)
C01I C01D C00W 120.1(5)
C016 C01F C015 121.3(5)
C01I C01G C01B 120.2(6)
C01G C01I C01D 120.6(5)

loop_
_geom_bond_atom_site_label_1
_geom_bond_atom_site_label_2
_geom_bond_distance
Ru01 Cl02 2.3428(8)
Ru01 Cl03 2.4167(8)
Ru01 O006 2.174(2)
Ru01 C00D 2.019(3)
Ru01 C00H 1.847(3)
S004 O006 1.455(2)
S004 O009 1.422(3)
S004 N00B 1.647(3)
S004 C00U 1.758(4)
N007 C00D 1.351(4)
N007 C00F 1.427(4)
N007 C00V 1.473(4)
N008 C00D 1.340(3)
N008 C00G 1.433(4)
N008 C00J 1.481(4)
N00B C00H 1.410(4)
N00B C00T 1.465(4)
O10 C00Y 1.416(5)
C00E C00H 1.478(4)
C00E C00X 1.320(5)
C00E C00Y 1.530(4)
C00F C00I 1.393(4)
C00F C00L 1.404(4)
C00G C00M 1.390(5)
C00G C00O 1.400(4)
C00I C00N 1.383(5)
C00I C00Z 1.518(5)
C00J C00V 1.510(5)
C00K C00L 1.398(4)
C00K C00R 1.384(5)
C00L C017 1.488(4)
C00M C00Q 1.396(5)
C00M C010 1.503(5)
C00N C00R 1.389(5)
C00O C00S 1.392(5)
C00O C012 1.502(5)
C00P C00Q 1.378(5)
C00P C00S 1.391(5)
C00P C019 1.501(5)
C00R C014 1.513(5)
C00T C00W 1.370(5)
C00T C01B 1.375(6)
C00U C015 1.353(5)
C00U C01C 1.382(5)
C00W C01D 1.392(6)
C00X C013 1.513(5)
C00Y C011 1.574(5)
C011 C013 1.519(6)
C011 C018 1.509(6)
C011 C01E 1.524(6)
C015 C01F 1.384(5)
C016 C01A 1.379(7)
C016 C01F 1.384(7)
C016 C01J 1.528(6)
C01A C01C 1.365(7)
C01B C01G 1.382(6)
C01D C01I 1.361(8)
C01G C01I 1.367(9)

loop_
_smtbx_masks_void_nr
_smtbx_masks_void_average_x
_smtbx_masks_void_average_y
_smtbx_masks_void_average_z
_smtbx_masks_void_volume
_smtbx_masks_void_count_electrons
_smtbx_masks_void_content
1 -0.047 0.289 0.213 175.2 76.4 '1 methylene dichloride'
2 0.047 0.711 0.787 175.2 75.5 '1 methylene dichloride'
3 0.453 0.211 0.713 175.2 76.4 '1 methylene dichloride'
4 0.547 -0.211 0.287 175.2 75.6 '1 methylene dichloride'
